data_4342680
loop_
_publ_author_name
'Ortega-Villar, Norma'
'Guerrero-Estrada, Areli Yesareth'
'Pi\~neiro-L\'opez, Luc\'ia'
'Mu\~noz, M Carmen'
'Flores-\'Alamo, Marcos'
'Moreno-Esparza, Rafael'
'Real, Jos\'e A'
'Ugalde-Sald\'ivar, V\'ictor M'

_publ_section_title
;
 Spin Crossover Behavior in a Series of Iron(III) Alkoxide Complexes.
;
_journal_issue 7
_journal_name_full 'Inorganic chemistry'
_journal_page_first 3413
_journal_page_last 3421
_journal_paper_doi 10.1021/ic503081x
_journal_volume 54
_journal_year 2015
_chemical_formula_moiety 'C31 H38 Fe N5 O, 2(F6 P)'
_chemical_formula_sum 'C31 H38 F12 Fe N5 O P2'
_chemical_formula_weight 842.45
_chemical_name_systematic
;
 ?
;
_space_group_IT_number 61
_symmetry_cell_setting orthorhombic
_symmetry_Int_Tables_number 61
_symmetry_space_group_name_Hall '-P 2ac 2ab'
_symmetry_space_group_name_H-M 'P b c a'
_atom_sites_solution_hydrogens geom
_audit_conform_dict_location ftp://ftp.iucr.org/pub/cif_core.dic
_audit_conform_dict_name cif_core.dic
_audit_conform_dict_version 2.4.3
_audit_creation_date 2014-05-20T14:59:15-00:00
_audit_creation_method 'WinGX routine CIF_UPDATE'
_cell_angle_alpha 90
_cell_angle_beta 90
_cell_angle_gamma 90
_cell_formula_units_Z 8
_cell_length_a 18.2901(3)
_cell_length_b 18.8688(4)
_cell_length_c 19.7237(3)
_cell_measurement_reflns_used 21085
_cell_measurement_temperature 130(2)
_cell_measurement_theta_max 29.5066
_cell_measurement_theta_min 3.4654
_cell_volume 6806.9(2)
_computing_cell_refinement
;
        CrysAlisPro, Agilent Technologies,
        Version 1.171.36.32 (release 02-08-2013 CrysAlis171 .NET)
        (compiled Aug  2 2013,16:46:58)
;
_computing_data_collection
;
        CrysAlisPro, Agilent Technologies,
        Version 1.171.36.32 (release 02-08-2013 CrysAlis171 .NET)
        (compiled Aug  2 2013,16:46:58)
;
_computing_data_reduction
;
        CrysAlisPro, Agilent Technologies,
        Version 1.171.36.32 (release 02-08-2013 CrysAlis171 .NET)
        (compiled Aug  2 2013,16:46:58)
;
_computing_structure_refinement 'SHELXL-2013 (Sheldrick, 2008)'
_diffrn_ambient_temperature 130(2)
_diffrn_detector_area_resol_mean 10.4685
_diffrn_measured_fraction_theta_full 0.997
_diffrn_measured_fraction_theta_max 0.907
_diffrn_measurement_device_type 'Xcalibur, Atlas, Gemini'
_diffrn_measurement_method '\w scans'
_diffrn_orient_matrix_UB_11 0.0058587
_diffrn_orient_matrix_UB_12 0.015421
_diffrn_orient_matrix_UB_13 -0.0323309
_diffrn_orient_matrix_UB_21 0.0059704
_diffrn_orient_matrix_UB_22 -0.0341728
_diffrn_orient_matrix_UB_23 -0.0139418
_diffrn_orient_matrix_UB_31 -0.0378638
_diffrn_orient_matrix_UB_32 -0.0029942
_diffrn_orient_matrix_UB_33 -0.0072466
_diffrn_radiation_monochromator graphite
_diffrn_radiation_type MoK\a
_diffrn_radiation_wavelength 0.71073
_diffrn_reflns_av_R_equivalents 0.0328
_diffrn_reflns_av_unetI/netI 0.0409
_diffrn_reflns_Laue_measured_fraction_full 0.997
_diffrn_reflns_Laue_measured_fraction_max 0.907
_diffrn_reflns_limit_h_max 25
_diffrn_reflns_limit_h_min -24
_diffrn_reflns_limit_k_max 23
_diffrn_reflns_limit_k_min -22
_diffrn_reflns_limit_l_max 26
_diffrn_reflns_limit_l_min -26
_diffrn_reflns_number 53260
_diffrn_reflns_point_group_measured_fraction_full 0.997
_diffrn_reflns_point_group_measured_fraction_max 0.907
_diffrn_reflns_theta_full 25.242
_diffrn_reflns_theta_max 29.507
_diffrn_reflns_theta_min 3.465
_exptl_absorpt_coefficient_mu 0.639
_exptl_absorpt_correction_T_max 0.881
_exptl_absorpt_correction_T_min 0.807
_exptl_absorpt_correction_type analytical
_exptl_absorpt_process_details
;
        CrysAlisPro, Agilent Technologies,
        Version 1.171.36.32 (release 02-08-2013 CrysAlis171 .NET)
        (compiled Aug  2 2013,16:46:58)
Analytical numeric absorption correction using a multifaceted crystal
                        model based on expressions derived by R.C. Clark & J.S.
        (Clark, R. C. & Reid, J. S. (1995). Acta Cryst. A51, 887-897)
;
_exptl_crystal_colour 'dark brown'
_exptl_crystal_density_diffrn 1.644
_exptl_crystal_description block
_exptl_crystal_F_000 3448
_exptl_crystal_size_max 0.28
_exptl_crystal_size_mid 0.25
_exptl_crystal_size_min 0.14
_refine_diff_density_max 0.465
_refine_diff_density_min -0.461
_refine_diff_density_rms 0.065
_refine_ls_extinction_method none
_refine_ls_goodness_of_fit_ref 1.054
_refine_ls_hydrogen_treatment constr
_refine_ls_matrix_type full
_refine_ls_number_parameters 471
_refine_ls_number_reflns 8607
_refine_ls_number_restraints 0
_refine_ls_restrained_S_all 1.054
_refine_ls_R_factor_all 0.05
_refine_ls_R_factor_gt 0.0352
_refine_ls_shift/su_max 0.001
_refine_ls_shift/su_mean 0
_refine_ls_structure_factor_coef Fsqd
_refine_ls_weighting_details 'w=1/[\s^2^(Fo^2^)+(0.0333P)^2^+7.0313P] where P=(Fo^2^+2Fc^2^)/3'
_refine_ls_weighting_scheme calc
_refine_ls_wR_factor_gt 0.08
_refine_ls_wR_factor_ref 0.0879
_reflns_number_gt 7000
_reflns_number_total 8607
_reflns_threshold_expression 'I > 2\s(I)'
_cod_data_source_file ic503081x_si_005.cif
_cod_data_source_block febzibuo-130-full-RF
_cod_depositor_comments 'Adding full bibliography for 4342677--4342686.cif.'
_cod_database_code 4342680
_shelx_estimated_absorpt_t_min 0.841
_shelx_estimated_absorpt_t_max 0.916

loop_
_symmetry_equiv_pos_as_xyz
'x, y, z'
'-x+1/2, -y, z+1/2'
'-x, y+1/2, -z+1/2'
'x+1/2, -y+1/2, -z'
'-x, -y, -z'
'x-1/2, y, -z-1/2'
'x, -y-1/2, z-1/2'
'-x-1/2, y-1/2, z'

loop_
_atom_site_label
_atom_site_type_symbol
_atom_site_fract_x
_atom_site_fract_y
_atom_site_fract_z
_atom_site_U_iso_or_equiv
_atom_site_adp_type
_atom_site_occupancy
_atom_site_calc_flag
C1 C 0.82756(10) 0.09018(10) 0.07570(10) 0.0204(4) Uani 1 d
H1 H 0.8458 0.0732 0.1178 0.025 Uiso 1 calc
C2 C 0.86728(10) 0.07815(11) 0.01703(10) 0.0243(4) Uani 1 d
H2 H 0.9118 0.0523 0.0186 0.029 Uiso 1 calc
C3 C 0.84147(11) 0.10411(11) -0.04366(10) 0.0259(4) Uani 1 d
H3 H 0.8681 0.0964 -0.0844 0.031 Uiso 1 calc
C4 C 0.77630(11) 0.14162(10) -0.04480(9) 0.0214(4) Uani 1 d
H4 H 0.7581 0.1604 -0.0862 0.026 Uiso 1 calc
C5 C 0.73844(10) 0.15122(9) 0.01469(9) 0.0169(3) Uani 1 d
C6 C 0.66627(10) 0.18951(10) 0.02012(8) 0.0169(3) Uani 1 d
H6A H 0.6628 0.2269 -0.015 0.02 Uiso 1 calc
H6B H 0.6253 0.1559 0.0138 0.02 Uiso 1 calc
C7 C 0.70870(9) 0.28755(9) 0.08981(9) 0.0165(3) Uani 1 d
H7A H 0.677 0.3287 0.1 0.02 Uiso 1 calc
H7B H 0.7301 0.2949 0.0443 0.02 Uiso 1 calc
C8 C 0.76902(9) 0.28405(9) 0.14122(9) 0.0159(3) Uani 1 d
C9 C 0.81753(11) 0.33972(10) 0.15010(10) 0.0223(4) Uani 1 d
H9 H 0.8143 0.3807 0.1223 0.027 Uiso 1 calc
C10 C 0.87058(11) 0.33501(11) 0.19973(10) 0.0254(4) Uani 1 d
H10 H 0.904 0.3728 0.2069 0.031 Uiso 1 calc
C11 C 0.87414(10) 0.27408(11) 0.23880(10) 0.0234(4) Uani 1 d
H11 H 0.9092 0.2702 0.2741 0.028 Uiso 1 calc
C12 C 0.82633(10) 0.21913(10) 0.22592(9) 0.0192(4) Uani 1 d
H12 H 0.8304 0.1766 0.2514 0.023 Uiso 1 calc
C13 C 0.58692(9) 0.23527(9) 0.11259(8) 0.0157(3) Uani 1 d
H13A H 0.5549 0.1949 0.1004 0.019 Uiso 1 calc
H13B H 0.5674 0.2786 0.0908 0.019 Uiso 1 calc
C14 C 0.58916(9) 0.24453(9) 0.18879(8) 0.0159(3) Uani 1 d
H14A H 0.6148 0.2892 0.2 0.019 Uiso 1 calc
H14B H 0.5386 0.2478 0.2065 0.019 Uiso 1 calc
C15 C 0.57736(10) 0.12262(9) 0.23362(9) 0.0172(3) Uani 1 d
H15A H 0.5284 0.1409 0.246 0.021 Uiso 1 calc
H15B H 0.5957 0.0939 0.272 0.021 Uiso 1 calc
C16 C 0.57073(10) 0.07655(9) 0.17211(9) 0.0154(3) Uani 1 d
C17 C 0.51060(10) 0.03321(10) 0.16234(9) 0.0206(4) Uani 1 d
H17 H 0.4698 0.0354 0.1921 0.025 Uiso 1 calc
C18 C 0.51128(11) -0.01332(10) 0.10817(10) 0.0245(4) Uani 1 d
H18 H 0.4707 -0.0436 0.1 0.029 Uiso 1 calc
C19 C 0.57177(11) -0.01529(10) 0.06609(10) 0.0236(4) Uani 1 d
H19 H 0.5736 -0.0475 0.0291 0.028 Uiso 1 calc
C20 C 0.62921(10) 0.02988(10) 0.07831(9) 0.0198(4) Uani 1 d
H20 H 0.6705 0.0284 0.0491 0.024 Uiso 1 calc
C21 C 0.66042(9) 0.20578(9) 0.28931(8) 0.0157(3) Uani 1 d
H21A H 0.6994 0.1718 0.3016 0.019 Uiso 1 calc
H21B H 0.6836 0.2528 0.2835 0.019 Uiso 1 calc
C22 C 0.60673(10) 0.21008(9) 0.34741(8) 0.0164(3) Uani 1 d
C23 C 0.60485(11) 0.15525(10) 0.39466(9) 0.0216(4) Uani 1 d
H23 H 0.6381 0.1168 0.3907 0.026 Uiso 1 calc
C24 C 0.55456(11) 0.15629(11) 0.44779(9) 0.0248(4) Uani 1 d
H24 H 0.5532 0.1184 0.4795 0.03 Uiso 1 calc
C25 C 0.50674(11) 0.21254(11) 0.45412(10) 0.0249(4) Uani 1 d
H25 H 0.4721 0.2131 0.49 0.03 Uiso 1 calc
C26 C 0.50917(11) 0.26793(11) 0.40843(9) 0.0239(4) Uani 1 d
H26 H 0.4767 0.3069 0.4135 0.029 Uiso 1 calc
C27 C 0.55887(10) 0.26709(10) 0.35509(9) 0.0203(4) Uani 1 d
H27 H 0.5602 0.3054 0.3238 0.024 Uiso 1 calc
C28 C 0.74387(11) 0.01554(9) 0.21787(9) 0.0201(4) Uani 1 d
H28A H 0.7635 -0.0056 0.1757 0.024 Uiso 1 calc
H28B H 0.6921 0.001 0.2225 0.024 Uiso 1 calc
C29 C 0.78754(10) -0.01046(10) 0.27851(10) 0.0206(4) Uani 1 d
H29 H 0.8382 0.0092 0.2752 0.025 Uiso 1 calc
C30 C 0.79259(11) -0.09101(10) 0.27893(10) 0.0253(4) Uani 1 d
H30A H 0.7436 -0.1112 0.2849 0.038 Uiso 1 calc
H30B H 0.8242 -0.1063 0.3163 0.038 Uiso 1 calc
H30C H 0.8132 -0.1074 0.2358 0.038 Uiso 1 calc
C31 C 0.75334(12) 0.01579(11) 0.34426(10) 0.0264(4) Uani 1 d
H31A H 0.7541 0.0677 0.3451 0.04 Uiso 1 calc
H31B H 0.7812 -0.0026 0.3829 0.04 Uiso 1 calc
H31C H 0.7027 -0.0009 0.3471 0.04 Uiso 1 calc
O1 O 0.74867(7) 0.09016(6) 0.21446(6) 0.0177(3) Uani 1 d
Fe1 Fe 0.70438(2) 0.14803(2) 0.15434(2) 0.01266(6) Uani 1 d
N1 N 0.76373(8) 0.12536(8) 0.07430(7) 0.0165(3) Uani 1 d
N2 N 0.66328(8) 0.22158(8) 0.08914(7) 0.0137(3) Uani 1 d
N3 N 0.77391(8) 0.22433(8) 0.17796(7) 0.0149(3) Uani 1 d
N4 N 0.62787(8) 0.18339(7) 0.22198(7) 0.0133(3) Uani 1 d
N5 N 0.62902(8) 0.07648(8) 0.13059(7) 0.0151(3) Uani 1 d
F1 F 0.53810(7) 0.41585(7) 0.23397(6) 0.0305(3) Uani 1 d
F2 F 0.59661(6) 0.42399(7) 0.13305(7) 0.0349(3) Uani 1 d
F3 F 0.49633(7) 0.47633(7) 0.08744(6) 0.0331(3) Uani 1 d
F4 F 0.43824(6) 0.46860(6) 0.18841(7) 0.0294(3) Uani 1 d
F5 F 0.54888(7) 0.52222(6) 0.18176(6) 0.0281(3) Uani 1 d
F6 F 0.48599(7) 0.37039(6) 0.13985(7) 0.0341(3) Uani 1 d
F7 F 0.40605(7) 0.24234(6) 0.09957(6) 0.0304(3) Uani 1 d
F8 F 0.44687(6) 0.14605(6) 0.04297(6) 0.0263(3) Uani 1 d
F9 F 0.33095(7) 0.10388(7) 0.03788(7) 0.0407(3) Uani 1 d
F10 F 0.29013(7) 0.19920(7) 0.09591(7) 0.0359(3) Uani 1 d
F11 F 0.38127(8) 0.13283(7) 0.13968(6) 0.0354(3) Uani 1 d
F12 F 0.35570(7) 0.21328(8) -0.00089(6) 0.0340(3) Uani 1 d
P1 P 0.51727(3) 0.44648(3) 0.16054(2) 0.01917(10) Uani 1 d
P2 P 0.36829(3) 0.17297(3) 0.06965(2) 0.02071(11) Uani 1 d

loop_
_atom_site_aniso_label
_atom_site_aniso_U_11
_atom_site_aniso_U_22
_atom_site_aniso_U_33
_atom_site_aniso_U_23
_atom_site_aniso_U_13
_atom_site_aniso_U_12
C1 0.0172(8) 0.0217(9) 0.0224(9) 0.0002(7) 0.0002(7) 0.0017(7)
C2 0.0180(9) 0.0250(10) 0.0301(10) -0.0055(8) 0.0049(8) 0.0032(7)
C3 0.0248(9) 0.0275(10) 0.0255(10) -0.0076(8) 0.0106(8) -0.0006(8)
C4 0.0255(9) 0.0238(10) 0.0149(8) -0.0015(7) 0.0034(7) -0.0016(8)
C5 0.0190(8) 0.0172(8) 0.0146(8) -0.0017(6) 0.0016(7) 0.0003(7)
C6 0.0192(8) 0.0199(9) 0.0116(7) -0.0010(6) -0.0010(7) 0.0030(7)
C7 0.0178(8) 0.0154(8) 0.0163(8) 0.0025(6) 0.0009(7) -0.0002(7)
C8 0.0169(8) 0.0163(8) 0.0145(8) -0.0008(6) 0.0038(7) 0.0005(7)
C9 0.0241(9) 0.0188(9) 0.0241(9) 0.0002(7) 0.0024(8) -0.0026(7)
C10 0.0229(9) 0.0262(10) 0.0273(10) -0.0049(8) 0.0013(8) -0.0089(8)
C11 0.0168(8) 0.0337(11) 0.0196(9) -0.0014(8) -0.0022(7) -0.0029(8)
C12 0.0157(8) 0.0260(9) 0.0158(8) 0.0028(7) 0.0003(7) 0.0015(7)
C13 0.0127(7) 0.0183(8) 0.0161(8) 0.0005(6) 0.0007(7) 0.0024(6)
C14 0.0167(8) 0.0163(8) 0.0148(8) 0.0004(6) 0.0016(7) 0.0030(7)
C15 0.0195(8) 0.0161(8) 0.0159(8) -0.0012(6) 0.0041(7) -0.0043(7)
C16 0.0169(8) 0.0138(8) 0.0156(8) 0.0004(6) -0.0016(7) 0.0016(6)
C17 0.0209(9) 0.0204(9) 0.0206(9) 0.0023(7) -0.0008(7) -0.0025(7)
C18 0.0262(9) 0.0206(10) 0.0266(10) -0.0018(7) -0.0071(8) -0.0063(8)
C19 0.0316(10) 0.0183(9) 0.0209(9) -0.0059(7) -0.0059(8) 0.0011(8)
C20 0.0238(9) 0.0182(9) 0.0175(8) -0.0034(7) -0.0002(7) 0.0026(7)
C21 0.0170(8) 0.0184(9) 0.0116(7) -0.0020(6) -0.0007(7) -0.0007(7)
C22 0.0182(8) 0.0180(9) 0.0131(8) -0.0038(6) 0.0000(7) -0.0023(7)
C23 0.0270(9) 0.0216(9) 0.0162(8) -0.0011(7) 0.0018(8) 0.0016(8)
C24 0.0320(10) 0.0257(10) 0.0169(8) -0.0011(7) 0.0051(8) -0.0055(8)
C25 0.0216(9) 0.0365(11) 0.0165(8) -0.0058(8) 0.0050(7) -0.0040(8)
C26 0.0211(9) 0.0320(11) 0.0185(9) -0.0073(8) 0.0013(7) 0.0058(8)
C27 0.0218(9) 0.0226(9) 0.0165(8) -0.0021(7) -0.0003(7) 0.0016(7)
C28 0.0247(9) 0.0154(9) 0.0202(8) -0.0003(7) -0.0016(8) 0.0014(7)
C29 0.0182(8) 0.0190(9) 0.0247(9) 0.0038(7) -0.0021(7) -0.0007(7)
C30 0.0283(10) 0.0210(10) 0.0268(10) 0.0040(8) -0.0008(8) 0.0038(8)
C31 0.0341(11) 0.0236(10) 0.0213(9) 0.0020(7) -0.0031(9) -0.0010(8)
O1 0.0214(6) 0.0148(6) 0.0169(6) 0.0030(5) -0.0023(5) 0.0010(5)
Fe1 0.01322(11) 0.01365(12) 0.01109(11) 0.00005(8) 0.00087(9) 0.00071(9)
N1 0.0164(7) 0.0180(7) 0.0150(7) -0.0015(6) 0.0008(6) 0.0012(6)
N2 0.0134(6) 0.0157(7) 0.0121(6) -0.0004(5) -0.0001(5) 0.0016(5)
N3 0.0146(6) 0.0168(7) 0.0133(7) 0.0008(5) 0.0005(6) 0.0007(6)
N4 0.0151(6) 0.0138(7) 0.0109(6) -0.0012(5) 0.0015(5) -0.0006(5)
N5 0.0171(7) 0.0137(7) 0.0146(7) -0.0011(5) -0.0006(6) 0.0014(6)
F1 0.0325(6) 0.0301(7) 0.0288(6) 0.0052(5) -0.0038(5) 0.0031(5)
F2 0.0209(6) 0.0446(8) 0.0391(7) -0.0110(6) 0.0049(5) 0.0058(5)
F3 0.0380(7) 0.0377(7) 0.0238(6) 0.0015(5) -0.0071(5) -0.0003(6)
F4 0.0188(5) 0.0274(6) 0.0422(7) -0.0017(5) 0.0038(5) 0.0046(5)
F5 0.0321(6) 0.0225(6) 0.0297(6) -0.0044(5) 0.0004(5) -0.0089(5)
F6 0.0328(7) 0.0191(6) 0.0506(8) -0.0106(5) -0.0082(6) -0.0003(5)
F7 0.0373(7) 0.0264(6) 0.0274(6) -0.0084(5) 0.0024(5) -0.0034(5)
F8 0.0229(6) 0.0290(6) 0.0269(6) -0.0054(5) 0.0049(5) -0.0004(5)
F9 0.0382(7) 0.0422(8) 0.0418(8) -0.0138(6) 0.0113(6) -0.0202(6)
F10 0.0269(6) 0.0416(8) 0.0393(7) 0.0053(6) 0.0144(6) 0.0054(6)
F11 0.0458(8) 0.0362(7) 0.0244(6) 0.0093(5) 0.0076(6) 0.0082(6)
F12 0.0257(6) 0.0550(8) 0.0212(6) 0.0088(5) -0.0024(5) -0.0018(6)
P1 0.0168(2) 0.0177(2) 0.0230(2) -0.00333(17) -0.00124(19) 0.00115(18)
P2 0.0209(2) 0.0240(2) 0.0173(2) -0.00117(18) 0.00317(19) -0.00156(19)

loop_
_atom_type_symbol
_atom_type_description
_atom_type_scat_dispersion_real
_atom_type_scat_dispersion_imag
_atom_type_scat_source
C C 0.0033 0.0016 'International Tables Vol C Tables 4.2.6.8 and 6.1.1.4'
H H 0 0 'International Tables Vol C Tables 4.2.6.8 and 6.1.1.4'
O O 0.0106 0.006 'International Tables Vol C Tables 4.2.6.8 and 6.1.1.4'
Fe Fe 0.3463 0.8444 'International Tables Vol C Tables 4.2.6.8 and 6.1.1.4'
N N 0.0061 0.0033 'International Tables Vol C Tables 4.2.6.8 and 6.1.1.4'
F F 0.0171 0.0103 'International Tables Vol C Tables 4.2.6.8 and 6.1.1.4'
P P 0.1023 0.0942 'International Tables Vol C Tables 4.2.6.8 and 6.1.1.4'

loop_
_exptl_crystal_face_index_h
_exptl_crystal_face_index_k
_exptl_crystal_face_index_l
_exptl_crystal_face_perp_dist
-19 16 7 0.1663
19 -16 -7 0.1663
4 -23 -14 0.1262
11 19 15 0.1615
-24 -6 -8 0.2666
-1 -14 24 0.105
-24 -9 7 0.2103
-3 13 -24 0.2124
13 14 -20 0.1603
25 0 9 0.1906
-3 5 27 0.1159
8 -5 -26 0.1451
-3 17 21 0.1208

loop_
_geom_angle_atom_site_label_1
_geom_angle_atom_site_label_2
_geom_angle_atom_site_label_3
_geom_angle
N1 C1 C2 121.30(17)
N1 C1 H1 119.3
C2 C1 H1 119.3
C3 C2 C1 119.23(18)
C3 C2 H2 120.4
C1 C2 H2 120.4
C2 C3 C4 119.37(18)
C2 C3 H3 120.3
C4 C3 H3 120.3
C5 C4 C3 119.12(18)
C5 C4 H4 120.4
C3 C4 H4 120.4
N1 C5 C4 121.43(17)
N1 C5 C6 114.19(15)
C4 C5 C6 124.37(16)
N2 C6 C5 106.94(13)
N2 C6 H6A 110.3
C5 C6 H6A 110.3
N2 C6 H6B 110.3
C5 C6 H6B 110.3
H6A C6 H6B 108.6
N2 C7 C8 112.18(14)
N2 C7 H7A 109.2
C8 C7 H7A 109.2
N2 C7 H7B 109.2
C8 C7 H7B 109.2
H7A C7 H7B 107.9
N3 C8 C9 121.68(17)
N3 C8 C7 116.80(15)
C9 C8 C7 121.52(16)
C10 C9 C8 119.36(18)
C10 C9 H9 120.3
C8 C9 H9 120.3
C9 C10 C11 118.73(18)
C9 C10 H10 120.6
C11 C10 H10 120.6
C12 C11 C10 119.42(18)
C12 C11 H11 120.3
C10 C11 H11 120.3
N3 C12 C11 121.61(17)
N3 C12 H12 119.2
C11 C12 H12 119.2
N2 C13 C14 107.58(14)
N2 C13 H13A 110.2
C14 C13 H13A 110.2
N2 C13 H13B 110.2
C14 C13 H13B 110.2
H13A C13 H13B 108.5
N4 C14 C13 110.88(14)
N4 C14 H14A 109.5
C13 C14 H14A 109.5
N4 C14 H14B 109.5
C13 C14 H14B 109.5
H14A C14 H14B 108.1
N4 C15 C16 111.84(14)
N4 C15 H15A 109.2
C16 C15 H15A 109.2
N4 C15 H15B 109.2
C16 C15 H15B 109.2
H15A C15 H15B 107.9
N5 C16 C17 123.01(16)
N5 C16 C15 115.46(15)
C17 C16 C15 121.35(16)
C18 C17 C16 118.40(18)
C18 C17 H17 120.8
C16 C17 H17 120.8
C17 C18 C19 119.18(18)
C17 C18 H18 120.4
C19 C18 H18 120.4
C20 C19 C18 119.31(17)
C20 C19 H19 120.3
C18 C19 H19 120.3
N5 C20 C19 122.28(17)
N5 C20 H20 118.9
C19 C20 H20 118.9
C22 C21 N4 115.10(14)
C22 C21 H21A 108.5
N4 C21 H21A 108.5
C22 C21 H21B 108.5
N4 C21 H21B 108.5
H21A C21 H21B 107.5
C23 C22 C27 118.98(17)
C23 C22 C21 118.92(16)
C27 C22 C21 122.10(16)
C22 C23 C24 120.57(18)
C22 C23 H23 119.7
C24 C23 H23 119.7
C25 C24 C23 119.78(18)
C25 C24 H24 120.1
C23 C24 H24 120.1
C26 C25 C24 120.15(18)
C26 C25 H25 119.9
C24 C25 H25 119.9
C25 C26 C27 120.42(18)
C25 C26 H26 119.8
C27 C26 H26 119.8
C26 C27 C22 120.07(18)
C26 C27 H27 120
C22 C27 H27 120
O1 C28 C29 109.06(15)
O1 C28 H28A 109.9
C29 C28 H28A 109.9
O1 C28 H28B 109.9
C29 C28 H28B 109.9
H28A C28 H28B 108.3
C28 C29 C31 110.46(16)
C28 C29 C30 110.99(16)
C31 C29 C30 110.18(16)
C28 C29 H29 108.4
C31 C29 H29 108.4
C30 C29 H29 108.4
C29 C30 H30A 109.5
C29 C30 H30B 109.5
H30A C30 H30B 109.5
C29 C30 H30C 109.5
H30A C30 H30C 109.5
H30B C30 H30C 109.5
C29 C31 H31A 109.5
C29 C31 H31B 109.5
H31A C31 H31B 109.5
C29 C31 H31C 109.5
H31A C31 H31C 109.5
H31B C31 H31C 109.5
C28 O1 Fe1 127.36(11)
O1 Fe1 N1 98.53(6)
O1 Fe1 N3 89.83(6)
N1 Fe1 N3 89.57(6)
O1 Fe1 N5 93.17(6)
N1 Fe1 N5 92.63(6)
N3 Fe1 N5 175.98(6)
O1 Fe1 N2 173.49(6)
N1 Fe1 N2 81.07(6)
N3 Fe1 N2 83.68(6)
N5 Fe1 N2 93.34(6)
O1 Fe1 N4 94.36(6)
N1 Fe1 N4 166.90(6)
N3 Fe1 N4 92.80(6)
N5 Fe1 N4 84.31(6)
N2 Fe1 N4 86.38(6)
C1 N1 C5 119.52(15)
C1 N1 Fe1 124.87(12)
C5 N1 Fe1 115.51(12)
C6 N2 C13 112.78(13)
C6 N2 C7 108.98(13)
C13 N2 C7 111.87(13)
C6 N2 Fe1 106.65(10)
C13 N2 Fe1 105.52(10)
C7 N2 Fe1 110.89(10)
C8 N3 C12 119.10(16)
C8 N3 Fe1 116.18(12)
C12 N3 Fe1 124.68(12)
C15 N4 C14 111.44(14)
C15 N4 C21 108.84(13)
C14 N4 C21 110.65(13)
C15 N4 Fe1 105.88(10)
C14 N4 Fe1 106.77(10)
C21 N4 Fe1 113.19(10)
C16 N5 C20 117.78(15)
C16 N5 Fe1 113.96(11)
C20 N5 Fe1 128.25(12)
F3 P1 F5 90.45(7)
F3 P1 F6 90.03(7)
F5 P1 F6 179.50(8)
F3 P1 F4 90.09(7)
F5 P1 F4 90.21(7)
F6 P1 F4 89.92(7)
F3 P1 F1 179.56(8)
F5 P1 F1 89.99(7)
F6 P1 F1 89.53(7)
F4 P1 F1 89.90(7)
F3 P1 F2 90.30(7)
F5 P1 F2 89.87(7)
F6 P1 F2 89.99(7)
F4 P1 F2 179.60(8)
F1 P1 F2 89.71(7)
F11 P2 F7 90.28(7)
F11 P2 F10 89.97(7)
F7 P2 F10 90.76(7)
F11 P2 F9 90.90(8)
F7 P2 F9 178.67(8)
F10 P2 F9 89.86(8)
F11 P2 F12 179.69(8)
F7 P2 F12 89.65(7)
F10 P2 F12 90.34(7)
F9 P2 F12 89.16(8)
F11 P2 F8 90.02(7)
F7 P2 F8 89.62(7)
F10 P2 F8 179.63(8)
F9 P2 F8 89.77(7)
F12 P2 F8 89.67(7)

loop_
_geom_bond_atom_site_label_1
_geom_bond_atom_site_label_2
_geom_bond_distance
C1 N1 1.343(2)
C1 C2 1.385(3)
C1 H1 0.95
C2 C3 1.377(3)
C2 H2 0.95
C3 C4 1.386(3)
C3 H3 0.95
C4 C5 1.375(2)
C4 H4 0.95
C5 N1 1.354(2)
C5 C6 1.509(2)
C6 N2 1.491(2)
C6 H6A 0.99
C6 H6B 0.99
C7 N2 1.497(2)
C7 C8 1.500(2)
C7 H7A 0.99
C7 H7B 0.99
C8 N3 1.343(2)
C8 C9 1.386(3)
C9 C10 1.381(3)
C9 H9 0.95
C10 C11 1.385(3)
C10 H10 0.95
C11 C12 1.380(3)
C11 H11 0.95
C12 N3 1.350(2)
C12 H12 0.95
C13 N2 1.494(2)
C13 C14 1.514(2)
C13 H13A 0.99
C13 H13B 0.99
C14 N4 1.504(2)
C14 H14A 0.99
C14 H14B 0.99
C15 N4 1.490(2)
C15 C16 1.498(2)
C15 H15A 0.99
C15 H15B 0.99
C16 N5 1.344(2)
C16 C17 1.384(2)
C17 C18 1.383(3)
C17 H17 0.95
C18 C19 1.384(3)
C18 H18 0.95
C19 C20 1.374(3)
C19 H19 0.95
C20 N5 1.355(2)
C20 H20 0.95
C21 C22 1.511(2)
C21 N4 1.515(2)
C21 H21A 0.99
C21 H21B 0.99
C22 C23 1.393(3)
C22 C27 1.395(3)
C23 C24 1.394(3)
C23 H23 0.95
C24 C25 1.381(3)
C24 H24 0.95
C25 C26 1.381(3)
C25 H25 0.95
C26 C27 1.390(3)
C26 H26 0.95
C27 H27 0.95
C28 O1 1.412(2)
C28 C29 1.520(3)
C28 H28A 0.99
C28 H28B 0.99
C29 C31 1.523(3)
C29 C30 1.523(3)
C29 H29 1
C30 H30A 0.98
C30 H30B 0.98
C30 H30C 0.98
C31 H31A 0.98
C31 H31B 0.98
C31 H31C 0.98
O1 Fe1 1.8041(12)
Fe1 N1 1.9631(15)
Fe1 N3 1.9768(15)
Fe1 N5 1.9853(15)
Fe1 N2 2.0359(14)
Fe1 N4 2.0452(14)
F1 P1 1.6052(12)
F2 P1 1.6063(12)
F3 P1 1.5944(13)
F4 P1 1.6017(12)
F5 P1 1.5975(12)
F6 P1 1.5985(12)
F7 P2 1.5932(13)
F8 P2 1.6126(12)
F9 P2 1.5996(13)
F10 P2 1.5990(13)
F11 P2 1.5930(13)
F12 P2 1.6023(12)

loop_
_geom_hbond_atom_site_label_D
_geom_hbond_atom_site_label_H
_geom_hbond_atom_site_label_A
_geom_hbond_distance_DH
_geom_hbond_distance_HA
_geom_hbond_distance_DA
_geom_hbond_angle_DHA
_geom_hbond_site_symmetry_A
C1 H1 O1 0.95 2.63 3.094(2) 110.8 .
C1 H1 F5 0.95 2.5 3.336(2) 147.5 8_755
C2 H2 F3 0.95 2.59 3.441(2) 149 8_755
C7 H7A F2 0.99 2.41 3.400(2) 175.4 .
C7 H7B F12 0.99 2.46 3.210(2) 132.7 4
C11 H11 F7 0.95 2.55 3.296(2) 135.9 6_656
C12 H12 O1 0.95 2.33 2.827(2) 112.1 .
C12 H12 F11 0.95 2.48 3.269(2) 140.2 6_656
C13 H13A F8 0.99 2.46 3.359(2) 151.2 .
C13 H13B F6 0.99 2.48 3.193(2) 128.6 .
C15 H15B F4 0.99 2.57 3.300(2) 131 3_645
C17 H17 F5 0.95 2.52 3.268(2) 135.4 3_645
C19 H19 F8 0.95 2.37 3.291(2) 163.2 5_655
C19 H19 F9 0.95 2.43 3.188(2) 136.2 5_655
C20 H20 N1 0.95 2.55 3.050(2) 113.1 .
C21 H21A O1 0.99 2.48 3.090(2) 119.7 .

loop_
_geom_torsion_atom_site_label_1
_geom_torsion_atom_site_label_2
_geom_torsion_atom_site_label_3
_geom_torsion_atom_site_label_4
_geom_torsion
N1 C1 C2 C3 1.4(3)
C1 C2 C3 C4 -0.1(3)
C2 C3 C4 C5 -0.8(3)
C3 C4 C5 N1 0.6(3)
C3 C4 C5 C6 -178.61(17)
N1 C5 C6 N2 30.3(2)
C4 C5 C6 N2 -150.47(17)
N2 C7 C8 N3 0.3(2)
N2 C7 C8 C9 179.98(16)
N3 C8 C9 C10 -2.6(3)
C7 C8 C9 C10 177.75(17)
C8 C9 C10 C11 0.7(3)
C9 C10 C11 C12 1.9(3)
C10 C11 C12 N3 -2.9(3)
N2 C13 C14 N4 -52.20(18)
N4 C15 C16 N5 27.3(2)
N4 C15 C16 C17 -157.46(16)
N5 C16 C17 C18 1.4(3)
C15 C16 C17 C18 -173.45(17)
C16 C17 C18 C19 0.4(3)
C17 C18 C19 C20 -1.2(3)
C18 C19 C20 N5 0.3(3)
N4 C21 C22 C23 101.97(19)
N4 C21 C22 C27 -77.8(2)
C27 C22 C23 C24 1.8(3)
C21 C22 C23 C24 -178.05(17)
C22 C23 C24 C25 -0.7(3)
C23 C24 C25 C26 -0.7(3)
C24 C25 C26 C27 1.0(3)
C25 C26 C27 C22 0.0(3)
C23 C22 C27 C26 -1.4(3)
C21 C22 C27 C26 178.42(17)
O1 C28 C29 C31 65.1(2)
O1 C28 C29 C30 -172.35(15)
C29 C28 O1 Fe1 -177.51(11)
C28 O1 Fe1 N1 -72.64(15)
C28 O1 Fe1 N3 -162.17(14)
C28 O1 Fe1 N5 20.51(15)
C28 O1 Fe1 N4 105.04(14)
C2 C1 N1 C5 -1.7(3)
C2 C1 N1 Fe1 -178.01(14)
C4 C5 N1 C1 0.7(3)
C6 C5 N1 C1 179.95(16)
C4 C5 N1 Fe1 177.37(14)
C6 C5 N1 Fe1 -3.4(2)
C5 C6 N2 C13 -156.71(14)
C5 C6 N2 C7 78.43(16)
C5 C6 N2 Fe1 -41.33(15)
C14 C13 N2 C6 161.94(14)
C14 C13 N2 C7 -74.78(17)
C14 C13 N2 Fe1 45.89(15)
C8 C7 N2 C6 -120.90(15)
C8 C7 N2 C13 113.70(15)
C8 C7 N2 Fe1 -3.80(17)
C9 C8 N3 C12 1.7(3)
C7 C8 N3 C12 -178.62(15)
C9 C8 N3 Fe1 -176.05(14)
C7 C8 N3 Fe1 3.7(2)
C11 C12 N3 C8 1.1(3)
C11 C12 N3 Fe1 178.57(14)
C16 C15 N4 C14 84.59(17)
C16 C15 N4 C21 -153.11(14)
C16 C15 N4 Fe1 -31.13(16)
C13 C14 N4 C15 -84.53(17)
C13 C14 N4 C21 154.22(14)
C13 C14 N4 Fe1 30.64(16)
C22 C21 N4 C15 -44.11(19)
C22 C21 N4 C14 78.66(18)
C22 C21 N4 Fe1 -161.54(12)
C17 C16 N5 C20 -2.3(3)
C15 C16 N5 C20 172.84(15)
C17 C16 N5 Fe1 176.73(14)
C15 C16 N5 Fe1 -8.14(19)
C19 C20 N5 C16 1.4(3)
C19 C20 N5 Fe1 -177.43(14)
